data_7124267
loop_
_publ_author_name
'Cao, Shuhua'
'Fan, Jiangli'
'Sun, Wen'
'Li, Fahui'
'Li, Kaoxue'
'Tai, Xi-Shi'
'Peng, Xiaojun'

_publ_section_title
;
 A Novel Mn-Cu Bimetallic Complex for Enhanced Chemodynamic Therapy with
 Simultaneous Glutathione Depletion
;
_journal_name_full 'Chemical Communications'
_journal_paper_doi 10.1039/C9CC06040E
_journal_year 2019
_chemical_formula_sum 'C34 H33 Br Cl Cu N7 Ni O9'
_chemical_formula_weight 921.28
_space_group_IT_number 14
_space_group_name_Hall '-P 2yn'
_space_group_name_H-M_alt 'P 1 21/n 1'
_symmetry_cell_setting monoclinic
_symmetry_space_group_name_Hall '-P 2yn'
_symmetry_space_group_name_H-M 'P 1 21/n 1'
_atom_sites_solution_hydrogens geom
_atom_sites_solution_primary direct
_atom_sites_solution_secondary difmap
_audit_creation_method SHELXL-97
_audit_update_record
;
2019-09-29 deposited with the CCDC.    2019-10-02 downloaded from the CCDC.
;
_cell_angle_alpha 90.00
_cell_angle_beta 94.217(3)
_cell_angle_gamma 90.00
_cell_formula_units_Z 4
_cell_length_a 12.7078(13)
_cell_length_b 15.6706(15)
_cell_length_c 18.6755(18)
_cell_measurement_reflns_used 3026
_cell_measurement_temperature 296(2)
_cell_measurement_theta_max 25.08
_cell_measurement_theta_min 2.28
_cell_volume 3708.9(6)
_computing_structure_refinement 'SHELXL-97 (Sheldrick, 1997)'
_computing_structure_solution 'SHELXS-97 (Sheldrick, 1990)'
_diffrn_ambient_temperature 296(2)
_diffrn_measured_fraction_theta_full 0.986
_diffrn_measured_fraction_theta_max 0.986
_diffrn_measurement_device_type 'CCD area detector'
_diffrn_measurement_method 'phi and omega scans'
_diffrn_radiation_monochromator graphite
_diffrn_radiation_source 'fine-focus sealed tube'
_diffrn_radiation_type MoK\a
_diffrn_radiation_wavelength 0.71073
_diffrn_reflns_av_R_equivalents 0.0000
_diffrn_reflns_av_sigmaI/netI 0.2147
_diffrn_reflns_limit_h_max 15
_diffrn_reflns_limit_h_min -15
_diffrn_reflns_limit_k_max 18
_diffrn_reflns_limit_k_min 0
_diffrn_reflns_limit_l_max 22
_diffrn_reflns_limit_l_min 0
_diffrn_reflns_number 6436
_diffrn_reflns_theta_full 25.00
_diffrn_reflns_theta_max 25.00
_diffrn_reflns_theta_min 2.07
_exptl_absorpt_coefficient_mu 2.294
_exptl_absorpt_correction_T_max 0.5461
_exptl_absorpt_correction_T_min 0.5007
_exptl_absorpt_correction_type multi-scan
_exptl_absorpt_process_details sadabs
_exptl_crystal_colour 'dark blue'
_exptl_crystal_density_diffrn 1.650
_exptl_crystal_density_method 'not measured'
_exptl_crystal_description cube
_exptl_crystal_F_000 1868
_exptl_crystal_size_max 0.35
_exptl_crystal_size_mid 0.33
_exptl_crystal_size_min 0.30
_refine_diff_density_max 2.441
_refine_diff_density_min -1.279
_refine_diff_density_rms 0.236
_refine_ls_extinction_method none
_refine_ls_goodness_of_fit_ref 1.100
_refine_ls_hydrogen_treatment mixed
_refine_ls_matrix_type full
_refine_ls_number_parameters 490
_refine_ls_number_reflns 6436
_refine_ls_number_restraints 1560
_refine_ls_restrained_S_all 0.999
_refine_ls_R_factor_all 0.2101
_refine_ls_R_factor_gt 0.1165
_refine_ls_shift/su_max 0.011
_refine_ls_shift/su_mean 0.000
_refine_ls_structure_factor_coef Fsqd
_refine_ls_weighting_details 'calc w=1/[\s^2^(Fo^2^)+(0.0942P)^2^+0.0000P] where P=(Fo^2^+2Fc^2^)/3'
_refine_ls_weighting_scheme calc
_refine_ls_wR_factor_gt 0.2409
_refine_ls_wR_factor_ref 0.2798
_reflns_number_gt 2781
_reflns_number_total 6436
_reflns_threshold_expression >2sigma(I)
_cod_data_source_file c9cc06040e2.cif
_cod_data_source_block 2_tw
_cod_original_sg_symbol_H-M 'P 21/n'
_cod_database_code 7124267

loop_
_symmetry_equiv_pos_as_xyz
'x, y, z'
'-x+1/2, y+1/2, -z+1/2'
'-x, -y, -z'
'x-1/2, -y-1/2, z-1/2'

loop_
_atom_site_label
_atom_site_type_symbol
_atom_site_fract_x
_atom_site_fract_y
_atom_site_fract_z
_atom_site_U_iso_or_equiv
_atom_site_adp_type
_atom_site_occupancy
_atom_site_symmetry_multiplicity
_atom_site_calc_flag
_atom_site_refinement_flags
Cu1 Cu 0.07107(11) 0.28065(7) 0.56925(6) 0.0344(4) Uani 1 1 d U
Ni1 Ni 0.47191(11) 0.24784(7) 0.51973(6) 0.0306(3) Uani 1 1 d U
Br1 Br 0.28040(11) 0.66689(7) 0.76984(6) 0.0620(4) Uani 1 1 d U
Cl1 Cl 0.1363(3) 0.13408(16) 0.28843(13) 0.0493(8) Uani 1 1 d U
N1 N 0.2022(7) 0.3276(4) 0.6097(4) 0.0335(16) Uani 1 1 d U
N2 N 0.1602(7) 0.1884(4) 0.5372(4) 0.0307(17) Uani 1 1 d U
N3 N -0.0689(7) 0.2157(5) 0.5570(4) 0.0397(19) Uani 1 1 d U
N4 N 0.4217(7) 0.3177(4) 0.4295(4) 0.0329(15) Uani 1 1 d U
N5 N 0.5816(7) 0.3470(4) 0.5268(4) 0.0349(17) Uani 1 1 d U
N6 N 0.5540(7) 0.1623(5) 0.4585(4) 0.0370(16) Uani 1 1 d U
N7 N 0.5377(6) 0.1684(4) 0.6000(4) 0.0319(15) Uani 1 1 d U
O1 O -0.0051(5) 0.3807(4) 0.5945(3) 0.0408(16) Uani 1 1 d U
O2 O -0.0348(6) 0.5174(4) 0.6144(3) 0.0441(19) Uani 1 1 d U
O3 O 0.3809(5) 0.3173(3) 0.5859(3) 0.0300(13) Uani 1 1 d U
O4 O 0.3364(5) 0.1743(3) 0.5126(3) 0.0291(13) Uani 1 1 d U
O5 O 0.0778(6) 0.3313(4) 0.4493(3) 0.053(2) Uani 1 1 d U
H5C H 0.0870 0.2953 0.4162 0.064 Uiso 1 1 d R
H5D H 0.0637 0.3794 0.4299 0.064 Uiso 1 1 d R
O6 O 0.0559(6) 0.1232(4) 0.2329(4) 0.054(2) Uani 1 1 d U
O7 O 0.1112(7) 0.2073(4) 0.3321(4) 0.057(2) Uani 1 1 d U
O8 O 0.1448(7) 0.0588(5) 0.3326(4) 0.078(3) Uani 1 1 d U
O9 O 0.2353(7) 0.1482(5) 0.2582(4) 0.074(3) Uani 1 1 d U
C1 C 0.0275(8) 0.4551(6) 0.6161(5) 0.034(2) Uani 1 1 d U
C2 C 0.1378(9) 0.4665(6) 0.6491(5) 0.0367(19) Uani 1 1 d U
C3 C 0.2207(8) 0.4049(6) 0.6536(5) 0.0336(18) Uani 1 1 d U
C4 C 0.3090(8) 0.4170(5) 0.6986(4) 0.034(2) Uani 1 1 d U
H4 H 0.3578 0.3728 0.7048 0.041 Uiso 1 1 calc R
C5 C 0.3288(9) 0.4934(6) 0.7358(5) 0.041(2) Uani 1 1 d U
H5 H 0.3888 0.5012 0.7667 0.049 Uiso 1 1 calc R
C6 C 0.2516(9) 0.5587(6) 0.7237(5) 0.039(2) Uani 1 1 d U
C7 C 0.1626(8) 0.5466(6) 0.6841(5) 0.038(2) Uani 1 1 d U
H7 H 0.1144 0.5912 0.6786 0.045 Uiso 1 1 calc R
C8 C 0.2851(8) 0.2940(5) 0.5831(4) 0.0250(16) Uani 1 1 d U
C9 C 0.2593(8) 0.2105(5) 0.5407(4) 0.0264(17) Uani 1 1 d U
C10 C 0.1299(8) 0.1092(5) 0.5016(5) 0.037(2) Uani 1 1 d U
H10A H 0.1442 0.0617 0.5342 0.044 Uiso 1 1 calc R
H10B H 0.1705 0.1012 0.4602 0.044 Uiso 1 1 calc R
C11 C 0.0136(8) 0.1122(6) 0.4783(5) 0.038(2) Uani 1 1 d U
H11A H 0.0015 0.1591 0.4447 0.045 Uiso 1 1 calc R
H11B H -0.0050 0.0599 0.4526 0.045 Uiso 1 1 calc R
C12 C -0.0593(8) 0.1226(6) 0.5372(5) 0.040(2) Uani 1 1 d U
H12A H -0.0324 0.0904 0.5790 0.048 Uiso 1 1 calc R
H12B H -0.1284 0.1002 0.5217 0.048 Uiso 1 1 calc R
C13 C -0.1444(8) 0.2569(6) 0.5010(5) 0.044(3) Uani 1 1 d U
H13A H -0.2091 0.2251 0.4966 0.067 Uiso 1 1 calc R
H13B H -0.1134 0.2574 0.4556 0.067 Uiso 1 1 calc R
H13C H -0.1586 0.3144 0.5151 0.067 Uiso 1 1 calc R
C14 C -0.1176(9) 0.2177(6) 0.6268(5) 0.050(3) Uani 1 1 d U
H14A H -0.1903 0.2010 0.6197 0.075 Uiso 1 1 calc R
H14B H -0.1133 0.2745 0.6461 0.075 Uiso 1 1 calc R
H14C H -0.0809 0.1790 0.6596 0.075 Uiso 1 1 calc R
C15 C 0.3465(8) 0.2966(6) 0.3810(5) 0.0355(19) Uani 1 1 d U
H15 H 0.3083 0.2472 0.3883 0.043 Uiso 1 1 calc R
C16 C 0.3205(8) 0.3443(6) 0.3187(5) 0.037(2) Uani 1 1 d U
H16 H 0.2648 0.3280 0.2865 0.045 Uiso 1 1 calc R
C17 C 0.3795(8) 0.4160(5) 0.3064(5) 0.038(2) Uani 1 1 d U
H17 H 0.3653 0.4485 0.2652 0.046 Uiso 1 1 calc R
C18 C 0.4580(8) 0.4379(6) 0.3552(5) 0.035(2) Uani 1 1 d U
H18 H 0.4963 0.4875 0.3481 0.042 Uiso 1 1 calc R
C19 C 0.4837(8) 0.3877(5) 0.4168(5) 0.0309(17) Uani 1 1 d U
C20 C 0.5708(8) 0.4047(5) 0.4725(4) 0.0288(18) Uani 1 1 d U
C21 C 0.6375(8) 0.4746(6) 0.4697(5) 0.038(2) Uani 1 1 d U
H21 H 0.6284 0.5138 0.4323 0.045 Uiso 1 1 calc R
C22 C 0.7196(9) 0.4855(6) 0.5246(5) 0.042(2) Uani 1 1 d U
H22 H 0.7676 0.5301 0.5225 0.050 Uiso 1 1 calc R
C23 C 0.7269(8) 0.4282(6) 0.5814(5) 0.038(2) Uani 1 1 d U
H23 H 0.7780 0.4353 0.6192 0.046 Uiso 1 1 calc R
C24 C 0.6561(8) 0.3598(6) 0.5811(5) 0.036(2) Uani 1 1 d U
H24 H 0.6606 0.3220 0.6195 0.043 Uiso 1 1 calc R
C25 C 0.5686(9) 0.1655(6) 0.3878(5) 0.042(2) Uani 1 1 d U
H25 H 0.5437 0.2131 0.3620 0.050 Uiso 1 1 calc R
C26 C 0.6181(9) 0.1026(6) 0.3514(5) 0.047(2) Uani 1 1 d U
H26 H 0.6289 0.1083 0.3029 0.056 Uiso 1 1 calc R
C27 C 0.6514(9) 0.0303(6) 0.3895(5) 0.047(2) Uani 1 1 d U
H27 H 0.6818 -0.0149 0.3662 0.057 Uiso 1 1 calc R
C28 C 0.6389(8) 0.0258(6) 0.4629(5) 0.043(2) Uani 1 1 d U
H28 H 0.6594 -0.0226 0.4891 0.051 Uiso 1 1 calc R
C29 C 0.5964(9) 0.0932(6) 0.4949(5) 0.039(2) Uani 1 1 d U
C30 C 0.5838(9) 0.0959(6) 0.5768(5) 0.0381(19) Uani 1 1 d U
C31 C 0.6230(8) 0.0338(6) 0.6229(5) 0.042(2) Uani 1 1 d U
H31 H 0.6573 -0.0135 0.6057 0.051 Uiso 1 1 calc R
C32 C 0.6106(8) 0.0425(6) 0.6963(5) 0.044(2) Uani 1 1 d U
H32 H 0.6352 0.0000 0.7280 0.053 Uiso 1 1 calc R
C33 C 0.5626(8) 0.1130(6) 0.7215(5) 0.043(2) Uani 1 1 d U
H33 H 0.5550 0.1203 0.7703 0.052 Uiso 1 1 calc R
C34 C 0.5247(8) 0.1751(6) 0.6706(5) 0.036(2) Uani 1 1 d U
H34 H 0.4893 0.2224 0.6868 0.043 Uiso 1 1 calc R

loop_
_atom_site_aniso_label
_atom_site_aniso_U_11
_atom_site_aniso_U_22
_atom_site_aniso_U_33
_atom_site_aniso_U_23
_atom_site_aniso_U_13
_atom_site_aniso_U_12
Cu1 0.0599(9) 0.0103(5) 0.0337(7) -0.0037(5) 0.0075(6) 0.0013(6)
Ni1 0.0583(9) 0.0090(5) 0.0253(6) 0.0030(5) 0.0082(5) -0.0011(6)
Br1 0.0991(11) 0.0265(6) 0.0618(8) -0.0281(5) 0.0155(7) -0.0076(6)
Cl1 0.088(2) 0.0286(13) 0.0305(14) -0.0054(11) -0.0006(14) 0.0049(15)
N1 0.060(3) 0.014(3) 0.028(3) -0.001(3) 0.010(3) 0.002(3)
N2 0.058(4) 0.008(3) 0.026(3) -0.008(3) 0.000(3) -0.001(3)
N3 0.065(4) 0.021(3) 0.032(4) -0.010(3) -0.001(3) 0.002(4)
N4 0.058(3) 0.017(3) 0.024(3) 0.002(3) 0.004(3) 0.001(3)
N5 0.061(4) 0.020(3) 0.024(3) -0.001(3) 0.013(3) 0.003(3)
N6 0.064(3) 0.016(3) 0.033(3) 0.000(3) 0.014(3) -0.002(3)
N7 0.054(3) 0.015(3) 0.027(3) 0.003(3) 0.010(3) -0.001(3)
O1 0.059(4) 0.019(3) 0.045(3) -0.005(3) 0.004(3) 0.004(3)
O2 0.067(4) 0.020(3) 0.046(4) -0.007(3) 0.008(3) 0.011(3)
O3 0.052(3) 0.012(2) 0.027(3) -0.001(2) 0.007(2) 0.000(2)
O4 0.055(3) 0.007(2) 0.025(3) 0.006(2) 0.003(2) -0.005(2)
O5 0.101(5) 0.015(3) 0.045(4) -0.005(3) 0.012(4) 0.019(4)
O6 0.086(6) 0.032(4) 0.042(4) -0.002(3) -0.002(4) -0.008(4)
O7 0.107(6) 0.027(4) 0.037(4) -0.010(3) 0.014(4) -0.001(4)
O8 0.156(7) 0.034(4) 0.045(5) -0.002(4) 0.017(5) 0.030(5)
O9 0.081(6) 0.056(5) 0.088(5) -0.037(4) 0.020(5) -0.010(5)
C1 0.054(4) 0.018(4) 0.032(4) 0.000(3) 0.011(4) 0.003(4)
C2 0.065(4) 0.017(3) 0.029(4) -0.001(3) 0.008(3) -0.002(4)
C3 0.060(4) 0.017(3) 0.025(3) 0.002(3) 0.013(3) 0.002(3)
C4 0.065(4) 0.015(4) 0.024(4) -0.002(3) 0.016(4) 0.002(4)
C5 0.066(5) 0.026(4) 0.033(4) -0.002(4) 0.014(4) -0.010(4)
C6 0.066(5) 0.020(4) 0.032(4) -0.006(4) 0.012(4) -0.004(4)
C7 0.068(4) 0.016(4) 0.031(4) 0.000(3) 0.013(4) 0.001(4)
C8 0.048(3) 0.015(3) 0.013(3) 0.007(3) 0.011(3) 0.002(3)
C9 0.046(3) 0.012(3) 0.022(3) 0.011(3) 0.005(3) 0.007(3)
C10 0.069(4) 0.007(3) 0.036(4) 0.000(3) 0.012(4) 0.005(4)
C11 0.062(4) 0.013(3) 0.039(4) -0.007(3) 0.007(3) -0.001(3)
C12 0.066(5) 0.015(4) 0.041(4) -0.005(4) 0.012(4) 0.008(4)
C13 0.069(7) 0.020(5) 0.043(5) 0.006(4) 0.000(5) 0.003(5)
C14 0.083(7) 0.028(5) 0.041(6) 0.004(5) 0.018(5) -0.002(6)
C15 0.063(4) 0.014(3) 0.029(3) 0.001(3) 0.006(3) 0.004(3)
C16 0.065(5) 0.021(4) 0.026(4) 0.004(3) 0.000(4) 0.004(4)
C17 0.065(5) 0.017(4) 0.033(4) 0.010(4) 0.003(4) -0.006(4)
C18 0.062(4) 0.017(4) 0.028(4) 0.010(3) 0.009(4) 0.005(4)
C19 0.057(3) 0.011(3) 0.026(3) -0.003(3) 0.014(3) 0.005(3)
C20 0.057(4) 0.009(3) 0.022(3) 0.002(3) 0.015(3) -0.002(3)
C21 0.066(5) 0.017(4) 0.031(4) -0.005(3) 0.013(4) -0.003(4)
C22 0.070(5) 0.023(4) 0.034(4) -0.005(4) 0.015(4) -0.009(4)
C23 0.060(5) 0.018(4) 0.037(4) -0.009(4) 0.006(4) -0.003(4)
C24 0.060(4) 0.016(3) 0.031(4) -0.002(3) 0.006(3) -0.001(3)
C25 0.071(4) 0.023(4) 0.032(4) 0.000(3) 0.010(4) 0.004(4)
C26 0.075(5) 0.034(4) 0.032(4) -0.007(4) 0.013(4) -0.001(5)
C27 0.077(5) 0.027(4) 0.039(5) -0.004(4) 0.015(4) 0.006(5)
C28 0.064(5) 0.024(4) 0.040(4) -0.001(4) 0.005(4) 0.007(4)
C29 0.058(4) 0.022(3) 0.036(4) 0.005(3) 0.008(3) -0.004(3)
C30 0.062(4) 0.019(3) 0.033(4) 0.006(3) 0.006(3) 0.000(3)
C31 0.064(5) 0.023(4) 0.041(4) 0.008(4) 0.005(4) 0.006(4)
C32 0.060(5) 0.025(4) 0.047(5) 0.015(4) -0.002(4) 0.003(4)
C33 0.062(5) 0.031(4) 0.037(5) 0.004(4) 0.005(4) -0.001(4)
C34 0.060(4) 0.014(3) 0.034(4) 0.006(3) 0.001(3) -0.001(3)

loop_
_atom_type_symbol
_atom_type_description
_atom_type_scat_dispersion_real
_atom_type_scat_dispersion_imag
_atom_type_scat_source
C C 0.0033 0.0016 'International Tables Vol C Tables 4.2.6.8 and 6.1.1.4'
H H 0.0000 0.0000 'International Tables Vol C Tables 4.2.6.8 and 6.1.1.4'
N N 0.0061 0.0033 'International Tables Vol C Tables 4.2.6.8 and 6.1.1.4'
O O 0.0106 0.0060 'International Tables Vol C Tables 4.2.6.8 and 6.1.1.4'
Cl Cl 0.1484 0.1585 'International Tables Vol C Tables 4.2.6.8 and 6.1.1.4'
Br Br -0.2901 2.4595 'International Tables Vol C Tables 4.2.6.8 and 6.1.1.4'
Cu Cu 0.3201 1.2651 'International Tables Vol C Tables 4.2.6.8 and 6.1.1.4'
Ni Ni 0.3393 1.1124 'International Tables Vol C Tables 4.2.6.8 and 6.1.1.4'

loop_
_geom_angle_atom_site_label_1
_geom_angle_atom_site_label_2
_geom_angle_atom_site_label_3
_geom_angle
O1 Cu1 N1 91.7(3)
O1 Cu1 N2 172.8(3)
N1 Cu1 N2 84.2(3)
O1 Cu1 N3 89.1(3)
N1 Cu1 N3 162.6(3)
N2 Cu1 N3 96.7(3)
O1 Cu1 O5 90.7(2)
N1 Cu1 O5 98.7(3)
N2 Cu1 O5 84.1(3)
N3 Cu1 O5 98.7(3)
O3 Ni1 O4 80.3(2)
O3 Ni1 N4 93.2(3)
O4 Ni1 N4 92.1(3)
O3 Ni1 N7 95.6(3)
O4 Ni1 N7 90.1(3)
N4 Ni1 N7 171.2(3)
O3 Ni1 N5 88.4(3)
O4 Ni1 N5 165.7(3)
N4 Ni1 N5 79.7(3)
N7 Ni1 N5 99.8(3)
O3 Ni1 N6 171.9(3)
O4 Ni1 N6 93.1(3)
N4 Ni1 N6 91.7(3)
N7 Ni1 N6 79.6(3)
N5 Ni1 N6 98.9(3)
O6 Cl1 O9 109.8(5)
O6 Cl1 O8 110.0(5)
O9 Cl1 O8 108.7(6)
O6 Cl1 O7 109.2(5)
O9 Cl1 O7 109.5(5)
O8 Cl1 O7 109.6(4)
C8 N1 C3 116.3(8)
C8 N1 Cu1 113.3(6)
C3 N1 Cu1 129.1(7)
C9 N2 C10 118.4(8)
C9 N2 Cu1 111.5(6)
C10 N2 Cu1 129.3(7)
C14 N3 C13 108.3(8)
C14 N3 C12 106.3(7)
C13 N3 C12 107.5(7)
C14 N3 Cu1 107.9(6)
C13 N3 Cu1 111.5(6)
C12 N3 Cu1 115.0(6)
C15 N4 C19 118.6(8)
C15 N4 Ni1 126.5(6)
C19 N4 Ni1 114.4(6)
C24 N5 C20 119.2(8)
C24 N5 Ni1 125.9(6)
C20 N5 Ni1 114.8(6)
C25 N6 C29 116.0(8)
C25 N6 Ni1 128.5(6)
C29 N6 Ni1 115.5(6)
C34 N7 C30 117.6(8)
C34 N7 Ni1 126.1(6)
C30 N7 Ni1 115.4(6)
C1 O1 Cu1 131.1(7)
C8 O3 Ni1 113.8(5)
C9 O4 Ni1 112.7(5)
Cu1 O5 H5C 118.6
Cu1 O5 H5D 132.4
H5C O5 H5D 108.4
O2 C1 O1 120.4(9)
O2 C1 C2 119.1(8)
O1 C1 C2 120.3(8)
C3 C2 C7 115.3(9)
C3 C2 C1 127.4(8)
C7 C2 C1 117.2(9)
C4 C3 C2 120.9(8)
C4 C3 N1 123.2(8)
C2 C3 N1 115.9(8)
C3 C4 C5 122.3(9)
C3 C4 H4 118.9
C5 C4 H4 118.9
C4 C5 C6 116.1(9)
C4 C5 H5 121.9
C6 C5 H5 121.9
C7 C6 C5 122.6(9)
C7 C6 Br1 120.3(8)
C5 C6 Br1 117.1(7)
C6 C7 C2 122.1(9)
C6 C7 H7 119.0
C2 C7 H7 119.0
O3 C8 N1 131.8(8)
O3 C8 C9 115.4(8)
N1 C8 C9 112.8(8)
O4 C9 N2 128.9(8)
O4 C9 C8 116.4(8)
N2 C9 C8 114.7(8)
N2 C10 C11 109.2(7)
N2 C10 H10A 109.8
C11 C10 H10A 109.8
N2 C10 H10B 109.8
C11 C10 H10B 109.8
H10A C10 H10B 108.3
C12 C11 C10 115.8(8)
C12 C11 H11A 108.3
C10 C11 H11A 108.3
C12 C11 H11B 108.3
C10 C11 H11B 108.3
H11A C11 H11B 107.4
C11 C12 N3 110.4(8)
C11 C12 H12A 109.6
N3 C12 H12A 109.6
C11 C12 H12B 109.6
N3 C12 H12B 109.6
H12A C12 H12B 108.1
N3 C13 H13A 109.5
N3 C13 H13B 109.5
H13A C13 H13B 109.5
N3 C13 H13C 109.5
H13A C13 H13C 109.5
H13B C13 H13C 109.5
N3 C14 H14A 109.5
N3 C14 H14B 109.5
H14A C14 H14B 109.5
N3 C14 H14C 109.5
H14A C14 H14C 109.5
H14B C14 H14C 109.5
N4 C15 C16 123.7(9)
N4 C15 H15 118.1
C16 C15 H15 118.1
C17 C16 C15 118.3(9)
C17 C16 H16 120.9
C15 C16 H16 120.9
C18 C17 C16 118.7(9)
C18 C17 H17 120.6
C16 C17 H17 120.6
C17 C18 C19 121.7(9)
C17 C18 H18 119.2
C19 C18 H18 119.2
N4 C19 C18 118.7(8)
N4 C19 C20 115.4(7)
C18 C19 C20 125.9(8)
N5 C20 C21 121.7(9)
N5 C20 C19 115.6(8)
C21 C20 C19 122.7(8)
C20 C21 C22 119.1(8)
C20 C21 H21 120.5
C22 C21 H21 120.5
C23 C22 C21 118.7(9)
C23 C22 H22 120.7
C21 C22 H22 120.7
C22 C23 C24 119.0(9)
C22 C23 H23 120.5
C24 C23 H23 120.5
N5 C24 C23 122.2(9)
N5 C24 H24 118.9
C23 C24 H24 118.9
N6 C25 C26 123.9(9)
N6 C25 H25 118.0
C26 C25 H25 118.0
C25 C26 C27 117.7(9)
C25 C26 H26 121.2
C27 C26 H26 121.2
C26 C27 C28 119.6(10)
C26 C27 H27 120.2
C28 C27 H27 120.2
C29 C28 C27 118.4(9)
C29 C28 H28 120.8
C27 C28 H28 120.8
C28 C29 N6 123.9(9)
C28 C29 C30 122.2(8)
N6 C29 C30 113.8(8)
N7 C30 C31 122.5(9)
N7 C30 C29 114.4(8)
C31 C30 C29 122.9(9)
C30 C31 C32 119.1(10)
C30 C31 H31 120.5
C32 C31 H31 120.5
C33 C32 C31 120.2(9)
C33 C32 H32 119.9
C31 C32 H32 119.9
C32 C33 C34 117.5(9)
C32 C33 H33 121.2
C34 C33 H33 121.2
N7 C34 C33 122.9(9)
N7 C34 H34 118.5
C33 C34 H34 118.5

loop_
_geom_bond_atom_site_label_1
_geom_bond_atom_site_label_2
_geom_bond_distance
Cu1 O1 1.920(6)
Cu1 N1 1.925(8)
Cu1 N2 1.957(7)
Cu1 N3 2.047(8)
Cu1 O5 2.385(6)
Ni1 O3 2.063(6)
Ni1 O4 2.069(6)
Ni1 N4 2.071(7)
Ni1 N7 2.076(7)
Ni1 N5 2.085(8)
Ni1 N6 2.090(8)
Br1 C6 1.925(9)
Cl1 O6 1.411(7)
Cl1 O9 1.434(9)
Cl1 O8 1.439(7)
Cl1 O7 1.457(7)
N1 C8 1.307(12)
N1 C3 1.472(11)
N2 C9 1.303(12)
N2 C10 1.446(10)
N3 C14 1.483(12)
N3 C13 1.511(11)
N3 C12 1.513(11)
N4 C15 1.309(11)
N4 C19 1.381(11)
N5 C24 1.351(11)
N5 C20 1.358(10)
N6 C25 1.349(11)
N6 C29 1.367(11)
N7 C34 1.345(11)
N7 C30 1.364(11)
O1 C1 1.293(10)
O2 C1 1.255(11)
O3 C8 1.268(11)
O4 C9 1.279(11)
O5 H5C 0.8499
O5 H5D 0.8500
C1 C2 1.499(14)
C2 C3 1.426(13)
C2 C7 1.439(12)
C3 C4 1.366(13)
C4 C5 1.398(12)
C4 H4 0.9300
C5 C6 1.423(14)
C5 H5 0.9300
C6 C7 1.319(13)
C7 H7 0.9300
C8 C9 1.552(12)
C10 C11 1.511(13)
C10 H10A 0.9700
C10 H10B 0.9700
C11 C12 1.499(13)
C11 H11A 0.9700
C11 H11B 0.9700
C12 H12A 0.9700
C12 H12B 0.9700
C13 H13A 0.9600
C13 H13B 0.9600
C13 H13C 0.9600
C14 H14A 0.9600
C14 H14B 0.9600
C14 H14C 0.9600
C15 C16 1.401(12)
C15 H15 0.9300
C16 C17 1.380(13)
C16 H16 0.9300
C17 C18 1.345(12)
C17 H17 0.9300
C18 C19 1.414(11)
C18 H18 0.9300
C19 C20 1.485(12)
C20 C21 1.389(12)
C21 C22 1.418(13)
C21 H21 0.9300
C22 C23 1.388(12)
C22 H22 0.9300
C23 C24 1.399(13)
C23 H23 0.9300
C24 H24 0.9300
C25 C26 1.376(13)
C25 H25 0.9300
C26 C27 1.387(13)
C26 H26 0.9300
C27 C28 1.393(13)
C27 H27 0.9300
C28 C29 1.346(13)
C28 H28 0.9300
C29 C30 1.551(13)
C30 C31 1.369(12)
C31 C32 1.398(13)
C31 H31 0.9300
C32 C33 1.364(14)
C32 H32 0.9300
C33 C34 1.419(12)
C33 H33 0.9300
C34 H34 0.9300

loop_
_geom_torsion_atom_site_label_1
_geom_torsion_atom_site_label_2
_geom_torsion_atom_site_label_3
_geom_torsion_atom_site_label_4
_geom_torsion
O1 Cu1 N1 C8 -157.1(6)
N2 Cu1 N1 C8 17.0(6)
N3 Cu1 N1 C8 110.7(11)
O5 Cu1 N1 C8 -66.1(6)
O1 Cu1 N1 C3 9.4(7)
N2 Cu1 N1 C3 -176.5(7)
N3 Cu1 N1 C3 -82.7(13)
O5 Cu1 N1 C3 100.4(7)
O1 Cu1 N2 C9 39(3)
N1 Cu1 N2 C9 -15.9(6)
N3 Cu1 N2 C9 -178.4(6)
O5 Cu1 N2 C9 83.5(6)
O1 Cu1 N2 C10 -130(2)
N1 Cu1 N2 C10 174.6(8)
N3 Cu1 N2 C10 12.2(8)
O5 Cu1 N2 C10 -85.9(7)
O1 Cu1 N3 C14 -59.8(6)
N1 Cu1 N3 C14 32.8(14)
N2 Cu1 N3 C14 124.6(6)
O5 Cu1 N3 C14 -150.4(6)
O1 Cu1 N3 C13 59.0(6)
N1 Cu1 N3 C13 151.6(9)
N2 Cu1 N3 C13 -116.6(6)
O5 Cu1 N3 C13 -31.6(6)
O1 Cu1 N3 C12 -178.2(6)
N1 Cu1 N3 C12 -85.6(12)
N2 Cu1 N3 C12 6.2(6)
O5 Cu1 N3 C12 91.2(6)
O3 Ni1 N4 C15 -97.2(8)
O4 Ni1 N4 C15 -16.8(8)
N7 Ni1 N4 C15 87(2)
N5 Ni1 N4 C15 175.0(9)
N6 Ni1 N4 C15 76.3(8)
O3 Ni1 N4 C19 90.8(6)
O4 Ni1 N4 C19 171.2(6)
N7 Ni1 N4 C19 -84(2)
N5 Ni1 N4 C19 3.1(6)
N6 Ni1 N4 C19 -95.6(7)
O3 Ni1 N5 C24 81.6(8)
O4 Ni1 N5 C24 119.1(11)
N4 Ni1 N5 C24 175.2(8)
N7 Ni1 N5 C24 -13.8(8)
N6 Ni1 N5 C24 -94.7(8)
O3 Ni1 N5 C20 -94.9(6)
O4 Ni1 N5 C20 -57.4(13)
N4 Ni1 N5 C20 -1.3(6)
N7 Ni1 N5 C20 169.8(6)
N6 Ni1 N5 C20 88.8(7)
O3 Ni1 N6 C25 132.4(18)
O4 Ni1 N6 C25 97.2(9)
N4 Ni1 N6 C25 5.0(9)
N7 Ni1 N6 C25 -173.3(9)
N5 Ni1 N6 C25 -74.9(9)
O3 Ni1 N6 C29 -46(2)
O4 Ni1 N6 C29 -81.3(7)
N4 Ni1 N6 C29 -173.5(7)
N7 Ni1 N6 C29 8.2(7)
N5 Ni1 N6 C29 106.6(7)
O3 Ni1 N7 C34 -5.8(8)
O4 Ni1 N7 C34 -86.0(8)
N4 Ni1 N7 C34 169.5(17)
N5 Ni1 N7 C34 83.5(8)
N6 Ni1 N7 C34 -179.2(8)
O3 Ni1 N7 C30 163.3(7)
O4 Ni1 N7 C30 83.0(7)
N4 Ni1 N7 C30 -21(2)
N5 Ni1 N7 C30 -107.4(7)
N6 Ni1 N7 C30 -10.1(7)
N1 Cu1 O1 C1 12.3(8)
N2 Cu1 O1 C1 -42(3)
N3 Cu1 O1 C1 174.9(8)
O5 Cu1 O1 C1 -86.4(8)
O4 Ni1 O3 C8 -10.5(5)
N4 Ni1 O3 C8 81.1(6)
N7 Ni1 O3 C8 -99.6(6)
N5 Ni1 O3 C8 160.7(6)
N6 Ni1 O3 C8 -46(2)
O3 Ni1 O4 C9 10.0(5)
N4 Ni1 O4 C9 -82.9(5)
N7 Ni1 O4 C9 105.6(5)
N5 Ni1 O4 C9 -28.1(13)
N6 Ni1 O4 C9 -174.7(5)
Cu1 O1 C1 O2 163.9(6)
Cu1 O1 C1 C2 -21.1(13)
O2 C1 C2 C3 -177.4(9)
O1 C1 C2 C3 7.5(15)
O2 C1 C2 C7 6.5(13)
O1 C1 C2 C7 -168.6(8)
C7 C2 C3 C4 11.0(14)
C1 C2 C3 C4 -165.1(9)
C7 C2 C3 N1 -171.6(8)
C1 C2 C3 N1 12.3(14)
C8 N1 C3 C4 -36.7(12)
Cu1 N1 C3 C4 157.1(7)
C8 N1 C3 C2 146.0(8)
Cu1 N1 C3 C2 -20.2(12)
C2 C3 C4 C5 -7.7(15)
N1 C3 C4 C5 175.1(8)
C3 C4 C5 C6 -0.5(14)
C4 C5 C6 C7 4.9(15)
C4 C5 C6 Br1 -176.6(7)
C5 C6 C7 C2 -1.1(16)
Br1 C6 C7 C2 -179.6(7)
C3 C2 C7 C6 -6.8(14)
C1 C2 C7 C6 169.8(9)
Ni1 O3 C8 N1 -170.8(8)
Ni1 O3 C8 C9 9.1(8)
C3 N1 C8 O3 -2.8(13)
Cu1 N1 C8 O3 165.6(7)
C3 N1 C8 C9 177.2(7)
Cu1 N1 C8 C9 -14.4(8)
Ni1 O4 C9 N2 169.6(7)
Ni1 O4 C9 C8 -8.2(8)
C10 N2 C9 O4 5.0(13)
Cu1 N2 C9 O4 -165.7(7)
C10 N2 C9 C8 -177.1(7)
Cu1 N2 C9 C8 12.2(9)
O3 C8 C9 O4 -0.6(11)
N1 C8 C9 O4 179.4(7)
O3 C8 C9 N2 -178.7(7)
N1 C8 C9 N2 1.2(10)
C9 N2 C10 C11 -158.2(8)
Cu1 N2 C10 C11 10.6(11)
N2 C10 C11 C12 -60.7(10)
C10 C11 C12 N3 83.3(10)
C14 N3 C12 C11 -165.3(8)
C13 N3 C12 C11 78.9(10)
Cu1 N3 C12 C11 -46.0(9)
C19 N4 C15 C16 -4.3(14)
Ni1 N4 C15 C16 -176.0(7)
N4 C15 C16 C17 2.3(15)
C15 C16 C17 C18 -1.3(15)
C16 C17 C18 C19 2.5(15)
C15 N4 C19 C18 5.3(13)
Ni1 N4 C19 C18 178.0(6)
C15 N4 C19 C20 -176.9(8)
Ni1 N4 C19 C20 -4.2(10)
C17 C18 C19 N4 -4.6(14)
C17 C18 C19 C20 177.9(10)
C24 N5 C20 C21 3.0(14)
Ni1 N5 C20 C21 179.7(7)
C24 N5 C20 C19 -177.3(8)
Ni1 N5 C20 C19 -0.5(10)
N4 C19 C20 N5 3.2(12)
C18 C19 C20 N5 -179.2(9)
N4 C19 C20 C21 -177.1(9)
C18 C19 C20 C21 0.5(15)
N5 C20 C21 C22 0.6(14)
C19 C20 C21 C22 -179.1(9)
C20 C21 C22 C23 -3.5(14)
C21 C22 C23 C24 2.8(15)
C20 N5 C24 C23 -3.7(14)
Ni1 N5 C24 C23 180.0(7)
C22 C23 C24 N5 0.8(15)
C29 N6 C25 C26 3.1(15)
Ni1 N6 C25 C26 -175.4(8)
N6 C25 C26 C27 2.4(17)
C25 C26 C27 C28 -3.3(16)
C26 C27 C28 C29 -1.3(16)
C27 C28 C29 N6 7.5(17)
C27 C28 C29 C30 -177.2(10)
C25 N6 C29 C28 -8.3(15)
Ni1 N6 C29 C28 170.4(8)
C25 N6 C29 C30 176.1(8)
Ni1 N6 C29 C30 -5.3(11)
C34 N7 C30 C31 -4.5(15)
Ni1 N7 C30 C31 -174.6(8)
C34 N7 C30 C29 -179.8(8)
Ni1 N7 C30 C29 10.2(11)
C28 C29 C30 N7 -179.0(10)
N6 C29 C30 N7 -3.2(13)
C28 C29 C30 C31 5.8(16)
N6 C29 C30 C31 -178.5(10)
N7 C30 C31 C32 3.4(16)
C29 C30 C31 C32 178.3(9)
C30 C31 C32 C33 -1.7(16)
C31 C32 C33 C34 1.3(16)
C30 N7 C34 C33 4.1(15)
Ni1 N7 C34 C33 172.9(7)
C32 C33 C34 N7 -2.5(16)
